data_4319401
loop_
_publ_author_name
'Rodolphe Cl\'erac'
'F. Albert Cotton'
'Lee M. Daniels'
'Kim R. Dunbar'
'Carlos A. Murillo'
'Xiaoping Wang'

_publ_section_title
;
 Tuning the Metal-Metal Bonds in the Linear Tricobalt Compound
 Co3(dpa)4Cl2: Bond-Stretch and Spin-State Isomers
;
_journal_name_full 'Inorganic Chemistry'
_journal_page_first 1256
_journal_page_last 1264
_journal_paper_doi 10.1021/ic001068i
_journal_volume 40
_journal_year 2001
_chemical_compound_source synthesis
_chemical_formula_sum 'C42 H36 Cl2 Co3 N12 O'
_chemical_formula_weight 972.52
_chemical_name_systematic
; 
 ? 
;
_space_group_IT_number 56
_symmetry_cell_setting orthorhombic
_symmetry_space_group_name_Hall '-P 2ab 2ac'
_symmetry_space_group_name_H-M 'P c c n'
_atom_sites_solution_hydrogens geom
_atom_sites_solution_primary direct
_atom_sites_solution_secondary difmap
_audit_creation_method SHELXL
_cell_angle_alpha 90.00
_cell_angle_beta 90.00
_cell_angle_gamma 90.00
_cell_formula_units_Z 4
_cell_length_a 12.7906(6)
_cell_length_b 14.1355(9)
_cell_length_c 23.6060(10)
_cell_measurement_reflns_used 250
_cell_measurement_temperature 213(2)
_cell_measurement_theta_max 20.9
_cell_measurement_theta_min 9.05
_cell_volume 4268.0(4)
_computing_cell_refinement MADNES
_computing_data_collection MADNES
_computing_data_reduction PROCOR
_computing_molecular_graphics 'XP (Siemens, 1993)'
_computing_publication_material 'SHELXL-93 (Sheldrick, 1993)'
_computing_structure_refinement 'SHELXL-93 (Sheldrick, 1993)'
_computing_structure_solution 'SHELXS-86 (Sheldrick, 1990)'
_diffrn_ambient_temperature 213(2)
_diffrn_measurement_device 'Nonius FAST area detector'
_diffrn_measurement_method 'Ellipsoid-mask fitting'
_diffrn_radiation_monochromator graphite
_diffrn_radiation_source 'fine-focus sealed tube'
_diffrn_radiation_type MoK\a
_diffrn_radiation_wavelength 0.71073
_diffrn_reflns_av_R_equivalents 0.0562
_diffrn_reflns_av_sigmaI/netI 0.0266
_diffrn_reflns_limit_h_max 15
_diffrn_reflns_limit_h_min -15
_diffrn_reflns_limit_k_max 16
_diffrn_reflns_limit_k_min -14
_diffrn_reflns_limit_l_max 27
_diffrn_reflns_limit_l_min -27
_diffrn_reflns_number 21289
_diffrn_reflns_theta_max 24.98
_diffrn_reflns_theta_min 2.31
_diffrn_standards_number 0
_exptl_absorpt_coefficient_mu 1.327
_exptl_absorpt_correction_type none
_exptl_crystal_colour 'dark green'
_exptl_crystal_density_diffrn 1.514
_exptl_crystal_density_meas ?
_exptl_crystal_description block
_exptl_crystal_F_000 1980
_exptl_crystal_size_max 0.30
_exptl_crystal_size_mid 0.22
_exptl_crystal_size_min 0.18
_refine_diff_density_max 0.891
_refine_diff_density_min -0.361
_refine_diff_density_rms 0.097
_refine_ls_extinction_method none
_refine_ls_goodness_of_fit_all 1.167
_refine_ls_goodness_of_fit_obs 1.181
_refine_ls_hydrogen_treatment noref
_refine_ls_matrix_type full
_refine_ls_number_parameters 276
_refine_ls_number_reflns 3733
_refine_ls_number_restraints 0
_refine_ls_restrained_S_all 1.169
_refine_ls_restrained_S_obs 1.181
_refine_ls_R_factor_all 0.0475
_refine_ls_R_factor_obs 0.0418
_refine_ls_shift/esd_max 0.000
_refine_ls_shift/esd_mean 0.000
_refine_ls_structure_factor_coef Fsqd
_refine_ls_weighting_details 'w=1/[\s^2^(Fo^2^)+(0.0652P)^2^+6.1922P] where P=(Fo^2^+2Fc^2^)/3'
_refine_ls_weighting_scheme calc
_refine_ls_wR_factor_all 0.1278
_refine_ls_wR_factor_obs 0.1212
_reflns_number_observed 3319
_reflns_number_total 3734
_reflns_observed_criterion >2sigma(I)
_cod_data_source_file ic001068i_04.cif
_cod_data_source_block 1.THFat213K
_cod_depositor_comments
;
The following automatic conversions were performed:

'_exptl_crystal_density_meas' value 'not measured' was changed to '?'
- the value is perceived as not measured.

Automatic conversion script
Id: cif_fix_values 3008 2015-01-20 13:52:24Z robertas 

The following automatic conversions were performed:

'_refine_ls_weighting_scheme' value 'calc
w=1/[\s^2^(Fo^2^)+(0.0652P)^2^+6.1922P] where P=(Fo^2^+2Fc^2^)/3' was
changed to 'calc'. New tag '_refine_ls_weighting_details' was
created. The value of the new tag was set to
'w=1/[\s^2^(Fo^2^)+(0.0652P)^2^+6.1922P] where P=(Fo^2^+2Fc^2^)/3'.

Automatic conversion script
Id: cif_fix_values 3143 2015-03-26 13:38:13Z robertas 
;
_cod_database_code 4319401

loop_
_symmetry_equiv_pos_as_xyz
'x, y, z'
'-x+1/2, -y+1/2, z'
'-x, y+1/2, -z+1/2'
'x+1/2, -y, -z+1/2'
'-x, -y, -z'
'x-1/2, y-1/2, -z'
'x, -y-1/2, z-1/2'
'-x-1/2, y, z-1/2'

loop_
_atom_site_aniso_label
_atom_site_aniso_U_11
_atom_site_aniso_U_22
_atom_site_aniso_U_33
_atom_site_aniso_U_23
_atom_site_aniso_U_13
_atom_site_aniso_U_12
Co1 0.0172(2) 0.0224(3) 0.0177(3) 0.00119(14) -0.00085(14) -0.0010(2)
Co2 0.0137(3) 0.0189(3) 0.0149(3) 0.000 0.000 -0.0004(2)
Cl1 0.0208(4) 0.0388(5) 0.0306(4) 0.0026(3) -0.0011(3) -0.0086(3)
N1 0.0225(12) 0.0241(13) 0.0204(12) 0.0013(10) -0.0004(10) -0.0016(10)
N2 0.0164(11) 0.0202(12) 0.0197(12) 0.0001(9) -0.0026(9) -0.0009(9)
N3 0.0167(11) 0.0240(13) 0.0196(12) -0.0010(10) -0.0006(9) -0.0002(10)
N4 0.0245(13) 0.0261(14) 0.0208(12) 0.0010(10) -0.0029(10) -0.0042(11)
N5 0.0200(12) 0.0274(13) 0.0198(12) -0.0060(10) 0.0012(10) -0.0011(10)
N6 0.0182(12) 0.0312(14) 0.0232(13) -0.0014(11) 0.0033(10) 0.0003(11)
C1 0.029(2) 0.028(2) 0.041(2) 0.0002(14) -0.0071(14) -0.0085(13)
C2 0.041(2) 0.026(2) 0.069(3) 0.005(2) -0.013(2) -0.010(2)
C3 0.039(2) 0.024(2) 0.062(2) 0.011(2) -0.013(2) -0.0005(15)
C4 0.026(2) 0.029(2) 0.040(2) 0.0043(14) -0.0081(14) 0.0008(13)
C5 0.0194(13) 0.023(2) 0.0213(14) 0.0008(12) -0.0006(11) -0.0013(11)
C6 0.0168(14) 0.0236(15) 0.0238(15) -0.0002(12) 0.0000(11) 0.0037(12)
C7 0.032(2) 0.031(2) 0.027(2) 0.0065(13) -0.0004(14) -0.0040(14)
C8 0.046(2) 0.043(2) 0.0196(15) 0.0034(14) -0.0087(14) 0.000(2)
C9 0.035(2) 0.039(2) 0.029(2) -0.0059(14) -0.0127(14) -0.0037(15)
C10 0.0232(15) 0.027(2) 0.029(2) -0.0052(12) -0.0029(13) -0.0036(12)
C11 0.033(2) 0.038(2) 0.026(2) 0.0058(14) -0.0068(13) -0.0108(14)
C12 0.048(2) 0.047(2) 0.023(2) 0.0007(15) -0.0107(15) -0.016(2)
C13 0.060(2) 0.052(2) 0.020(2) -0.0112(15) 0.000(2) -0.005(2)
C14 0.039(2) 0.055(2) 0.024(2) -0.010(2) 0.0025(15) 0.003(2)
C15 0.030(2) 0.025(2) 0.0233(15) -0.0034(12) 0.0010(12) -0.0025(13)
C16 0.024(2) 0.030(2) 0.0215(15) -0.0035(12) 0.0053(12) 0.0002(13)
C17 0.035(2) 0.038(2) 0.043(2) -0.011(2) 0.006(2) 0.005(2)
C18 0.038(2) 0.039(2) 0.061(2) -0.012(2) 0.011(2) 0.015(2)
C19 0.024(2) 0.057(2) 0.059(2) -0.007(2) 0.005(2) 0.014(2)
C20 0.020(2) 0.041(2) 0.042(2) -0.001(2) 0.0019(14) 0.0018(14)

loop_
_atom_site_label
_atom_site_type_symbol
_atom_site_fract_x
_atom_site_fract_y
_atom_site_fract_z
_atom_site_U_iso_or_equiv
_atom_site_thermal_displace_type
_atom_site_occupancy
_atom_site_calc_flag
_atom_site_refinement_flags
_atom_site_disorder_group
Co1 Co 0.08831(3) 0.17579(3) 0.14819(2) 0.0191(2) Uani 1 d . .
Co2 Co 0.2500 0.2500 0.15012(2) 0.0158(2) Uani 1 d S .
Cl1 Cl -0.08184(6) 0.09826(6) 0.14477(3) 0.0300(2) Uani 1 d . .
N1 N 0.1648(2) 0.0648(2) 0.17926(10) 0.0223(5) Uani 1 d . .
N2 N 0.2975(2) 0.1653(2) 0.20725(10) 0.0188(5) Uani 1 d . .
N3 N 0.4219(2) 0.2777(2) 0.22787(10) 0.0201(5) Uani 1 d . .
N4 N 0.1275(2) 0.1392(2) 0.06934(10) 0.0238(5) Uani 1 d . .
N5 N 0.2988(2) 0.1650(2) 0.09366(10) 0.0224(5) Uani 1 d . .
N6 N 0.4669(2) 0.2009(2) 0.12158(10) 0.0242(5) Uani 1 d . .
C1 C 0.1245(3) -0.0229(2) 0.17506(15) 0.0327(7) Uani 1 d . .
H1A H 0.0643(3) -0.0314(2) 0.15285(15) 0.039 Uiso 1 calc R .
C2 C 0.1664(3) -0.1005(3) 0.2013(2) 0.0454(10) Uani 1 d . .
H2A H 0.1347(3) -0.1603(3) 0.1981(2) 0.054 Uiso 1 calc R .
C3 C 0.2573(3) -0.0886(2) 0.2330(2) 0.0415(9) Uani 1 d . .
H3A H 0.2873(3) -0.1402(2) 0.2522(2) 0.050 Uiso 1 calc R .
C4 C 0.3026(3) -0.0011(2) 0.23595(15) 0.0319(7) Uani 1 d . .
H4A H 0.3652(3) 0.0072(2) 0.25617(15) 0.038 Uiso 1 calc R .
C5 C 0.2557(2) 0.0767(2) 0.20881(12) 0.0212(6) Uani 1 d . .
C6 C 0.3638(2) 0.2030(2) 0.24662(12) 0.0214(6) Uani 1 d . .
C7 C 0.3679(3) 0.1768(2) 0.30410(14) 0.0301(7) Uani 1 d . .
H7A H 0.3293(3) 0.1244(2) 0.31694(14) 0.036 Uiso 1 calc R .
C8 C 0.4281(3) 0.2275(3) 0.34146(14) 0.0362(8) Uani 1 d . .
H8A H 0.4307(3) 0.2103(3) 0.37989(14) 0.043 Uiso 1 calc R .
C9 C 0.4852(3) 0.3047(2) 0.32188(14) 0.0345(8) Uani 1 d . .
H9A H 0.5270(3) 0.3403(2) 0.34672(14) 0.041 Uiso 1 calc R .
C10 C 0.4790(2) 0.3276(2) 0.26558(13) 0.0262(7) Uani 1 d . .
H10A H 0.5163(2) 0.3806(2) 0.25259(13) 0.031 Uiso 1 calc R .
C11 C 0.0542(3) 0.1194(2) 0.02975(14) 0.0325(7) Uani 1 d . .
H11A H -0.0166(3) 0.1260(2) 0.03967(14) 0.039 Uiso 1 calc R .
C12 C 0.0781(3) 0.0901(3) -0.02429(14) 0.0395(9) Uani 1 d . .
H12A H 0.0248(3) 0.0758(3) -0.05033(14) 0.047 Uiso 1 calc R .
C13 C 0.1818(3) 0.0824(3) -0.03947(14) 0.0437(9) Uani 1 d . .
H13A H 0.2002(3) 0.0614(3) -0.07592(14) 0.052 Uiso 1 calc R .
C14 C 0.2580(3) 0.1055(3) -0.00094(14) 0.0391(8) Uani 1 d . .
H14A H 0.3288(3) 0.1025(3) -0.01133(14) 0.047 Uiso 1 calc R .
C15 C 0.2297(2) 0.1337(2) 0.05429(13) 0.0259(7) Uani 1 d . .
C16 C 0.4016(2) 0.1378(2) 0.09609(12) 0.0252(7) Uani 1 d . .
C17 C 0.4394(3) 0.0477(3) 0.0801(2) 0.0386(8) Uani 1 d . .
H17A H 0.3946(3) 0.0043(3) 0.0622(2) 0.046 Uiso 1 calc R .
C18 C 0.5405(3) 0.0239(3) 0.0905(2) 0.0461(10) Uani 1 d . .
H18A H 0.5657(3) -0.0359(3) 0.0797(2) 0.055 Uiso 1 calc R .
C19 C 0.6067(3) 0.0883(3) 0.1173(2) 0.0465(10) Uani 1 d . .
H19A H 0.6770(3) 0.0730(3) 0.1246(2) 0.056 Uiso 1 calc R .
C20 C 0.5667(3) 0.1746(3) 0.1327(2) 0.0342(8) Uani 1 d . .
H20A H 0.6105(3) 0.2175(3) 0.1518(2) 0.041 Uiso 1 calc R .
O1S O -0.1588(13) 0.2824(12) -0.0237(8) 0.102(5) Uiso 0.30 d P 1
O2S O -0.1571(21) 0.2321(20) -0.0548(12) 0.110(8) Uiso 0.20 d P 2
C1S C -0.1828(16) 0.3255(14) -0.0576(9) 0.099(5) Uiso 0.38 d P .
C2S C -0.2500 0.2500 0.0135(16) 0.167(12) Uiso 0.50 d SP .
C3S C -0.2192(18) 0.1701(17) -0.0329(10) 0.115(7) Uiso 0.38 d P .

loop_
_atom_type_symbol
_atom_type_description
_atom_type_scat_dispersion_real
_atom_type_scat_dispersion_imag
_atom_type_scat_source
C C 0.0033 0.0016 'International Tables Vol C Tables 4.2.6.8 and 6.1.1.4'
H H 0.0000 0.0000 'International Tables Vol C Tables 4.2.6.8 and 6.1.1.4'
N N 0.0061 0.0033 'International Tables Vol C Tables 4.2.6.8 and 6.1.1.4'
O O 0.0106 0.0060 'International Tables Vol C Tables 4.2.6.8 and 6.1.1.4'
Cl Cl 0.1484 0.1585 'International Tables Vol C Tables 4.2.6.8 and 6.1.1.4'
Co Co 0.3494 0.9721 'International Tables Vol C Tables 4.2.6.8 and 6.1.1.4'

loop_
_geom_angle_atom_site_label_1
_geom_angle_atom_site_label_2
_geom_angle_atom_site_label_3
_geom_angle
_geom_angle_site_symmetry_1
_geom_angle_site_symmetry_3
_geom_angle_publ_flag
N6 Co1 N1 170.17(10) 2 . ?
N6 Co1 N4 91.26(10) 2 . ?
N1 Co1 N4 90.90(10) . . ?
N6 Co1 N3 89.19(10) 2 2 ?
N1 Co1 N3 86.82(10) . 2 ?
N4 Co1 N3 168.62(10) . 2 ?
N6 Co1 Co2 85.76(7) 2 . ?
N1 Co1 Co2 84.87(7) . . ?
N4 Co1 Co2 84.94(7) . . ?
N3 Co1 Co2 83.75(7) 2 . ?
N6 Co1 Cl1 93.84(7) 2 . ?
N1 Co1 Cl1 95.56(7) . . ?
N4 Co1 Cl1 94.38(7) . . ?
N3 Co1 Cl1 96.93(7) 2 . ?
Co2 Co1 Cl1 179.21(3) . . ?
N5 Co2 N5 90.9(2) 2 . ?
N5 Co2 N2 179.29(10) 2 . ?
N5 Co2 N2 89.68(11) . . ?
N5 Co2 N2 89.69(11) 2 2 ?
N5 Co2 N2 179.29(10) . 2 ?
N2 Co2 N2 89.73(14) . 2 ?
N5 Co2 Co1 88.80(7) 2 . ?
N5 Co2 Co1 89.62(7) . . ?
N2 Co2 Co1 90.80(7) . . ?
N2 Co2 Co1 90.79(7) 2 . ?
N5 Co2 Co1 89.62(7) 2 2 ?
N5 Co2 Co1 88.81(7) . 2 ?
N2 Co2 Co1 90.79(7) . 2 ?
N2 Co2 Co1 90.80(7) 2 2 ?
Co1 Co2 Co1 177.75(3) . 2 ?
C1 N1 C5 118.5(3) . . ?
C1 N1 Co1 120.7(2) . . ?
C5 N1 Co1 120.6(2) . . ?
C5 N2 C6 125.7(2) . . ?
C5 N2 Co2 118.2(2) . . ?
C6 N2 Co2 115.8(2) . . ?
C10 N3 C6 119.0(3) . . ?
C10 N3 Co1 119.0(2) . 2 ?
C6 N3 Co1 121.6(2) . 2 ?
C11 N4 C15 118.4(3) . . ?
C11 N4 Co1 121.6(2) . . ?
C15 N4 Co1 120.0(2) . . ?
C15 N5 C16 124.2(3) . . ?
C15 N5 Co2 118.2(2) . . ?
C16 N5 Co2 117.6(2) . . ?
C20 N6 C16 118.9(3) . . ?
C20 N6 Co1 121.0(2) . 2 ?
C16 N6 Co1 119.8(2) . 2 ?
N1 C1 C2 123.7(3) . . ?
C1 C2 C3 118.3(3) . . ?
C4 C3 C2 119.3(3) . . ?
C3 C4 C5 120.3(3) . . ?
N2 C5 N1 115.7(2) . . ?
N2 C5 C4 124.3(3) . . ?
N1 C5 C4 119.9(3) . . ?
N3 C6 N2 114.8(2) . . ?
N3 C6 C7 119.7(3) . . ?
N2 C6 C7 125.2(3) . . ?
C8 C7 C6 120.2(3) . . ?
C7 C8 C9 119.4(3) . . ?
C10 C9 C8 118.5(3) . . ?
N3 C10 C9 123.2(3) . . ?
N4 C11 C12 123.3(3) . . ?
C11 C12 C13 118.6(3) . . ?
C14 C13 C12 119.5(3) . . ?
C13 C14 C15 119.9(3) . . ?
N5 C15 N4 115.5(3) . . ?
N5 C15 C14 124.0(3) . . ?
N4 C15 C14 120.3(3) . . ?
N6 C16 N5 115.0(3) . . ?
N6 C16 C17 119.9(3) . . ?
N5 C16 C17 124.7(3) . . ?
C18 C17 C16 120.0(3) . . ?
C17 C18 C19 119.9(3) . . ?
C20 C19 C18 118.3(3) . . ?
N6 C20 C19 122.9(3) . . ?
C1S O1S C3S 53.9(15) . 2_455 ?
C1S O1S C3S 107.4(19) . . ?
C3S O1S C3S 86.5(14) 2_455 . ?
C3S O2S C1S 121.9(26) . . ?
O1S C1S C3S 88.2(20) . 2_455 ?
O2S C1S C3S 104.0(20) . 2_455 ?
C3S C2S C3S 95.0(26) . 2_455 ?
O2S C3S C1S 111.0(23) . 2_455 ?
O2S C3S C2S 87.0(20) . . ?
C1S C3S C2S 91.9(17) 2_455 . ?
C1S C3S O1S 37.9(11) 2_455 2_455 ?
C2S C3S O1S 54.5(10) . 2_455 ?
C1S C3S O1S 113.9(17) 2_455 . ?
C2S C3S O1S 53.2(10) . . ?
O1S C3S O1S 91.7(13) 2_455 . ?

loop_
_geom_bond_atom_site_label_1
_geom_bond_atom_site_label_2
_geom_bond_distance
_geom_bond_site_symmetry_2
_geom_bond_publ_flag
Co1 N6 1.983(3) 2 ?
Co1 N1 1.990(2) . ?
Co1 N4 1.996(3) . ?
Co1 N3 1.997(2) 2 ?
Co1 Co2 2.3194(4) . ?
Co1 Cl1 2.4380(8) . ?
Co2 N5 1.900(2) 2 ?
Co2 N5 1.900(2) . ?
Co2 N2 1.903(2) . ?
Co2 N2 1.903(2) 2 ?
Co2 Co1 2.3194(4) 2 ?
N1 C1 1.346(4) . ?
N1 C5 1.366(4) . ?
N2 C5 1.362(4) . ?
N2 C6 1.367(4) . ?
N3 C10 1.350(4) . ?
N3 C6 1.366(4) . ?
N3 Co1 1.996(2) 2 ?
N4 C11 1.353(4) . ?
N4 C15 1.358(4) . ?
N5 C15 1.357(4) . ?
N5 C16 1.371(4) . ?
N6 C20 1.355(4) . ?
N6 C16 1.361(4) . ?
N6 Co1 1.983(3) 2 ?
C1 C2 1.370(5) . ?
C2 C3 1.392(5) . ?
C3 C4 1.368(5) . ?
C4 C5 1.407(4) . ?
C6 C7 1.407(4) . ?
C7 C8 1.373(5) . ?
C8 C9 1.392(5) . ?
C9 C10 1.370(5) . ?
C11 C12 1.375(5) . ?
C12 C13 1.379(6) . ?
C13 C14 1.372(5) . ?
C14 C15 1.410(4) . ?
C16 C17 1.414(5) . ?
C17 C18 1.359(5) . ?
C18 C19 1.395(6) . ?
C19 C20 1.372(5) . ?
O1S C1S 1.05(2) . ?
O1S C3S 1.71(3) 2_455 ?
O1S C3S 1.78(3) . ?
O2S C3S 1.29(3) . ?
O2S C1S 1.36(3) . ?
C1S C3S 1.38(3) 2_455 ?
C2S C3S 1.62(3) . ?
C2S C3S 1.62(3) 2_455 ?
C3S C1S 1.38(3) 2_455 ?
C3S O1S 1.71(3) 2_455 ?
